data_4084624
loop_
_publ_author_name
'Dickie, Diane A.'
'Kemp, Richard A.'

_publ_section_title
;
 Structures and CO2Reactivity of Zinc Complexes of Bis(diisopropyl-) and
 Bis(diphenylphosphino)amines
;
_journal_issue 22
_journal_name_full Organometallics
_journal_page_first 6511
_journal_paper_doi 10.1021/om500856p
_journal_volume 33
_journal_year 2014
_chemical_formula_sum 'C48 H74 N2 O2 P4 Zn2'
_chemical_formula_weight 965.71
_space_group_crystal_system monoclinic
_space_group_IT_number 14
_space_group_name_Hall '-P 2ybc'
_space_group_name_H-M_alt 'P 1 21/c 1'
_symmetry_space_group_name_Hall '-P 2ybc'
_symmetry_space_group_name_H-M 'P 1 21/c 1'
_atom_sites_solution_hydrogens geom
_atom_sites_solution_primary direct
_atom_sites_solution_secondary difmap
_cell_angle_alpha 90
_cell_angle_beta 103.908(2)
_cell_angle_gamma 90
_cell_formula_units_Z 4
_cell_length_a 19.2697(7)
_cell_length_b 11.6675(5)
_cell_length_c 22.8911(9)
_cell_measurement_reflns_used 9972
_cell_measurement_temperature 173.(2)
_cell_measurement_theta_max 27.0585
_cell_measurement_theta_min 2.5317
_cell_volume 4995.7(3)
_computing_cell_refinement 'SAINT V8.34A (Bruker AXS Inc., 2013)'
_computing_data_collection 'Bruker Instrument Service v2011.4.0.0'
_computing_data_reduction 'SAINT V8.34A (Bruker AXS Inc., 2013)'
_computing_structure_refinement 'SHELXL-2013 (Sheldrick, 2013)'
_computing_structure_solution 'Bruker Direct Methods'
_diffrn_ambient_temperature 173.(2)
_diffrn_detector_area_resol_mean 8.3333
_diffrn_measured_fraction_theta_full 0.993
_diffrn_measured_fraction_theta_max 0.993
_diffrn_measurement_device_type 'Bruker Kappa APEX II CCD'
_diffrn_measurement_method '\f and \w scans'
_diffrn_radiation_monochromator graphite
_diffrn_radiation_type 'Mo K\a'
_diffrn_radiation_wavelength 0.71073
_diffrn_reflns_av_R_equivalents 0.0389
_diffrn_reflns_av_unetI/netI 0.0404
_diffrn_reflns_limit_h_max 23
_diffrn_reflns_limit_h_min -24
_diffrn_reflns_limit_k_max 14
_diffrn_reflns_limit_k_min 0
_diffrn_reflns_limit_l_max 29
_diffrn_reflns_limit_l_min 0
_diffrn_reflns_number 15207
_diffrn_reflns_theta_full 27.12
_diffrn_reflns_theta_max 27.12
_diffrn_reflns_theta_min 1.89
_diffrn_source 'fine-focus tube'
_exptl_absorpt_coefficient_mu 1.126
_exptl_absorpt_correction_T_max 0.81
_exptl_absorpt_correction_T_min 0.67
_exptl_absorpt_correction_type multi-scan
_exptl_absorpt_process_details 'SADABS V2012/1 (Bruker AXS Inc.)'
_exptl_crystal_colour colourless
_exptl_crystal_density_diffrn 1.284
_exptl_crystal_density_method 'not measured'
_exptl_crystal_description block
_exptl_crystal_F_000 2048
_exptl_crystal_size_max 0.512
_exptl_crystal_size_mid 0.394
_exptl_crystal_size_min 0.201
_refine_diff_density_max 0.753
_refine_diff_density_min -0.585
_refine_ls_extinction_method none
_refine_ls_goodness_of_fit_ref 1.068
_refine_ls_hydrogen_treatment constr
_refine_ls_matrix_type full
_refine_ls_number_parameters 517
_refine_ls_number_reflns 10951
_refine_ls_number_restraints 60
_refine_ls_restrained_S_all 1.072
_refine_ls_R_factor_all 0.0696
_refine_ls_R_factor_gt 0.0501
_refine_ls_shift/su_max 0.000
_refine_ls_shift/su_mean 0.000
_refine_ls_structure_factor_coef Fsqd
_refine_ls_weighting_details 'w=1/[\s^2^(Fo^2^)+(0.0453P)^2^+12.7876P] where P=(Fo^2^+2Fc^2^)/3'
_refine_ls_weighting_scheme calc
_refine_ls_wR_factor_gt 0.1206
_refine_ls_wR_factor_ref 0.1269
_reflns_number_gt 8560
_reflns_number_total 10951
_reflns_threshold_expression 'I > 2\s(I)'
_cod_data_source_file om500856p_si_001.cif
_cod_data_source_block 7
_cod_depositor_comments 'Adding full bibliography for 4084620--4084627.cif.'
_cod_database_code 4084624

loop_
_space_group_symop_operation_xyz
'x, y, z'
'-x, y+1/2, -z+1/2'
'-x, -y, -z'
'x, -y-1/2, z-1/2'

loop_
_atom_site_type_symbol
_atom_site_label
_atom_site_fract_x
_atom_site_fract_y
_atom_site_fract_z
_atom_site_U_iso_or_equiv
_atom_site_adp_type
_atom_site_calc_flag
_atom_site_refinement_flags_adp
_atom_site_refinement_flags_occupancy
_atom_site_refinement_flags_posn
_atom_site_occupancy
_atom_site_disorder_assembly
_atom_site_disorder_group
Zn Zn1 0.17098(2) 0.60644(3) 0.29080(2) 0.02190(10) Uani d . . . 1.0 . .
Zn Zn2 0.15518(2) 0.66500(3) 0.12894(2) 0.02018(10) Uani d . . . 1.0 . .
N N1 0.20365(15) 0.4717(2) 0.25201(11) 0.0198(6) Uani d . . . 1.0 . .
N N2 0.21099(15) 0.7876(2) 0.17861(11) 0.0209(6) Uani d . . . 1.0 . .
P P1 0.18330(5) 0.47881(7) 0.17677(4) 0.01901(18) Uani d . . . 1.0 . .
P P2 0.25434(5) 0.36275(7) 0.28906(4) 0.02112(18) Uani d . . . 1.0 . .
P P3 0.21055(5) 0.78306(7) 0.25139(4) 0.02027(18) Uani d . . . 1.0 . .
P P4 0.26088(5) 0.88746(8) 0.15252(4) 0.0244(2) Uani d . . . 1.0 . .
C C1 0.2546(2) 0.4108(3) 0.14799(15) 0.0281(8) Uani d . . . 1.0 . .
H H1 0.2623 0.3313 0.1646 0.034 Uiso calc U . R 1.0 . .
C C2 0.2335(2) 0.4035(4) 0.07881(17) 0.0405(10) Uani d . . . 1.0 . .
H H2A 0.2219 0.4803 0.062 0.061 Uiso calc U . R 1.0 . .
H H2B 0.1917 0.3535 0.0661 0.061 Uiso calc U . R 1.0 . .
H H2C 0.2735 0.372 0.0643 0.061 Uiso calc U . R 1.0 . .
C C3 0.3239(2) 0.4782(4) 0.16908(18) 0.0398(10) Uani d . . . 1.0 . .
H H3A 0.3629 0.4372 0.1575 0.06 Uiso calc U . R 1.0 . .
H H3B 0.335 0.4864 0.213 0.06 Uiso calc U . R 1.0 . .
H H3C 0.3183 0.5542 0.1504 0.06 Uiso calc U . R 1.0 . .
C C4 0.1032(2) 0.3916(3) 0.14602(15) 0.0285(8) Uani d . . . 1.0 . .
H H4 0.0933 0.3965 0.1012 0.034 Uiso calc U . R 1.0 . .
C C5 0.0398(2) 0.4453(4) 0.16468(18) 0.0397(10) Uani d . . . 1.0 . .
H H5A -0.003 0.3987 0.1493 0.06 Uiso calc U . R 1.0 . .
H H5B 0.0318 0.523 0.1481 0.06 Uiso calc U . R 1.0 . .
H H5C 0.0498 0.4488 0.2087 0.06 Uiso calc U . R 1.0 . .
C C6 0.1118(3) 0.2641(3) 0.16295(18) 0.0441(11) Uani d . . . 1.0 . .
H H6A 0.123 0.2562 0.2068 0.066 Uiso calc U . R 1.0 . .
H H6B 0.1507 0.2312 0.1475 0.066 Uiso calc U . R 1.0 . .
H H6C 0.0672 0.2234 0.1452 0.066 Uiso calc U . R 1.0 . .
C C7 0.31564(18) 0.4380(3) 0.35191(14) 0.0234(7) Uani d . . . 1.0 . .
C C8 0.3877(2) 0.4385(4) 0.35397(17) 0.0335(9) Uani d . . . 1.0 . .
H H8 0.4045 0.3998 0.3235 0.04 Uiso calc U . R 1.0 . .
C C9 0.4362(2) 0.4945(4) 0.3995(2) 0.0435(11) Uani d . . . 1.0 . .
H H9 0.4857 0.4934 0.4003 0.052 Uiso calc U . R 1.0 . .
C C10 0.4124(2) 0.5518(4) 0.44379(19) 0.0423(10) Uani d . . . 1.0 . .
H H10 0.4454 0.5915 0.4747 0.051 Uiso calc U . R 1.0 . .
C C11 0.3410(2) 0.5513(4) 0.44301(17) 0.0372(9) Uani d . . . 1.0 . .
H H11 0.3246 0.5904 0.4735 0.045 Uiso calc U . R 1.0 . .
C C12 0.2929(2) 0.4939(3) 0.39785(15) 0.0280(8) Uani d . . . 1.0 . .
H H12 0.2437 0.4925 0.3981 0.034 Uiso calc U . R 1.0 . .
C C13 0.20046(19) 0.2888(3) 0.33437(14) 0.0217(7) Uani d . . . 1.0 . .
C C14 0.1279(2) 0.3007(3) 0.32747(15) 0.0269(8) Uani d . . . 1.0 . .
H H14 0.1024 0.356 0.3001 0.032 Uiso calc U . R 1.0 . .
C C15 0.0915(2) 0.2326(3) 0.36012(17) 0.0339(9) Uani d . . . 1.0 . .
H H15 0.0414 0.2425 0.3552 0.041 Uiso calc U . R 1.0 . .
C C16 0.1273(2) 0.1509(3) 0.39964(17) 0.0362(9) Uani d . . . 1.0 . .
H H16 0.1022 0.1042 0.4216 0.043 Uiso calc U . R 1.0 . .
C C17 0.1996(2) 0.1379(3) 0.40697(16) 0.0331(9) Uani d . . . 1.0 . .
H H17 0.2247 0.0822 0.4344 0.04 Uiso calc U . R 1.0 . .
C C18 0.2365(2) 0.2053(3) 0.37468(15) 0.0290(8) Uani d . . . 1.0 . .
H H18 0.2865 0.195 0.3799 0.035 Uiso calc U . R 1.0 . .
C C19 0.2992(2) 0.8251(3) 0.29654(15) 0.0289(8) Uani d . . . 1.0 . .
H H19 0.3123 0.9 0.2809 0.035 Uiso calc U . R 1.0 . .
C C20 0.2993(2) 0.8407(4) 0.36288(16) 0.0426(10) Uani d . . . 1.0 . .
H H20A 0.2823 0.7702 0.3782 0.064 Uiso calc U . R 1.0 . .
H H20B 0.2675 0.9043 0.367 0.064 Uiso calc U . R 1.0 . .
H H20C 0.3479 0.8576 0.386 0.064 Uiso calc U . R 1.0 . .
C C21 0.3545(2) 0.7359(4) 0.28881(19) 0.0402(10) Uani d . . . 1.0 . .
H H21A 0.4019 0.7589 0.3123 0.06 Uiso calc U . R 1.0 . .
H H21B 0.355 0.7305 0.2462 0.06 Uiso calc U . R 1.0 . .
H H21C 0.3419 0.6612 0.3029 0.06 Uiso calc U . R 1.0 . .
C C22 0.1498(2) 0.8950(3) 0.26692(15) 0.0298(8) Uani d . . . 1.0 . .
H H22 0.1519 0.8918 0.311 0.036 Uiso calc U . R 1.0 . .
C C23 0.0735(2) 0.8654(4) 0.2336(2) 0.0426(10) Uani d . . . 1.0 . .
H H23A 0.0411 0.926 0.2404 0.064 Uiso calc U . R 1.0 . .
H H23B 0.0596 0.7924 0.2487 0.064 Uiso calc U . R 1.0 . .
H H23C 0.0707 0.8587 0.1905 0.064 Uiso calc U . R 1.0 . .
C C24 0.1699(3) 1.0171(3) 0.25296(18) 0.0384(10) Uani d . . . 1.0 . .
H H24A 0.1672 1.0241 0.2098 0.058 Uiso calc U . R 1.0 . .
H H24B 0.2187 1.0339 0.2759 0.058 Uiso calc U . R 1.0 . .
H H24C 0.1366 1.0714 0.2643 0.058 Uiso calc U . R 1.0 . .
C C25 0.3041(2) 0.8003(3) 0.10397(16) 0.0287(8) Uani d . . . 1.0 . .
C C26 0.2663(2) 0.7437(3) 0.05262(16) 0.0319(8) Uani d . . . 1.0 . .
H H26 0.2157 0.7508 0.0403 0.038 Uiso calc U . R 1.0 . .
C C27 0.3025(3) 0.6767(4) 0.01947(19) 0.0453(11) Uani d . . . 1.0 . .
H H27 0.2764 0.6368 -0.015 0.054 Uiso calc U . R 1.0 . .
C C28 0.3759(3) 0.6675(5) 0.0360(2) 0.0621(15) Uani d . . . 1.0 . .
H H28 0.4003 0.6227 0.0126 0.075 Uiso calc U . R 1.0 . .
C C29 0.4136(3) 0.7230(6) 0.0861(3) 0.0689(17) Uani d . . . 1.0 . .
H H29 0.4642 0.716 0.0979 0.083 Uiso calc U . R 1.0 . .
C C30 0.3781(2) 0.7897(4) 0.1201(2) 0.0475(11) Uani d . . . 1.0 . .
H H30 0.4047 0.8286 0.1547 0.057 Uiso calc U . R 1.0 . .
C C31 0.1977(2) 0.9671(3) 0.09336(15) 0.0273(8) Uani d . . . 1.0 . .
C C32 0.1255(2) 0.9732(3) 0.08939(16) 0.0306(8) Uani d . . . 1.0 . .
H H32 0.1053 0.9273 0.1153 0.037 Uiso calc U . R 1.0 . .
C C33 0.0816(2) 1.0452(4) 0.04809(17) 0.0405(10) Uani d . . . 1.0 . .
H H33 0.0321 1.05 0.0469 0.049 Uiso calc U . R 1.0 . .
C C34 0.1095(3) 1.1098(4) 0.00881(19) 0.0471(12) Uani d . . . 1.0 . .
H H34 0.0793 1.1577 -0.02 0.057 Uiso calc U . R 1.0 . .
C C35 0.1814(3) 1.1041(4) 0.0117(2) 0.0493(12) Uani d . . . 1.0 . .
H H35 0.2011 1.1485 -0.0152 0.059 Uiso calc U . R 1.0 . .
C C36 0.2257(3) 1.0340(4) 0.05372(18) 0.0401(10) Uani d . . . 1.0 . .
H H36 0.2754 1.0315 0.0556 0.048 Uiso calc U . R 1.0 . .
C C37 0.1065(2) 0.6071(4) 0.34696(18) 0.0385(9) Uani d . . . 1.0 . .
H H37A 0.0578 0.6264 0.3234 0.046 Uiso calc U . R 1.0 . .
H H37B 0.1047 0.5281 0.3623 0.046 Uiso calc U . R 1.0 . .
C C38 0.1248(3) 0.6871(4) 0.4006(2) 0.0551(13) Uani d . . . 1.0 . .
H H38A 0.1727 0.669 0.4251 0.083 Uiso calc U . R 1.0 . .
H H38B 0.0898 0.6776 0.425 0.083 Uiso calc U . R 1.0 . .
H H38C 0.1238 0.7665 0.3865 0.083 Uiso calc U . R 1.0 . .
C C39 0.0781(2) 0.6785(3) 0.05359(15) 0.0320(8) Uani d . . . 1.0 . .
H H39A 0.0316 0.6698 0.0644 0.038 Uiso calc U . R 1.0 . .
H H39B 0.0797 0.7572 0.0378 0.038 Uiso calc U . R 1.0 . .
C C40 0.0795(3) 0.5946(4) 0.00245(17) 0.0432(11) Uani d . . . 1.0 . .
H H40A 0.1237 0.6052 -0.0109 0.065 Uiso calc U . R 1.0 . .
H H40B 0.0383 0.609 -0.0313 0.065 Uiso calc U . R 1.0 . .
H H40C 0.0772 0.5158 0.0168 0.065 Uiso calc U . R 1.0 . .
O O1 0.5292(6) 0.9153(10) 0.4904(5) 0.1048(16) Uani d . P D 0.433(6) A 1
C C41 0.5907(10) 0.8587(16) 0.5290(8) 0.1048(16) Uani d . P D 0.433(6) A 1
H H41A 0.5829 0.8457 0.5697 0.126 Uiso calc U P R 0.433(6) A 1
H H41B 0.6344 0.9054 0.5327 0.126 Uiso calc U P R 0.433(6) A 1
C C42 0.5967(10) 0.7500(16) 0.4991(8) 0.1048(16) Uani d . P D 0.433(6) A 1
H H42A 0.5698 0.6893 0.5143 0.126 Uiso calc U P R 0.433(6) A 1
H H42B 0.6475 0.7263 0.5065 0.126 Uiso calc U P R 0.433(6) A 1
C C43 0.5658(9) 0.7694(17) 0.4326(7) 0.1048(16) Uani d . P D 0.433(6) A 1
H H43A 0.5998 0.8094 0.4133 0.126 Uiso calc U P R 0.433(6) A 1
H H43B 0.5499 0.697 0.4109 0.126 Uiso calc U P R 0.433(6) A 1
C C44 0.5074(9) 0.8404(17) 0.4368(8) 0.1048(16) Uani d . P D 0.433(6) A 1
H H44A 0.4663 0.7924 0.4403 0.126 Uiso calc U P R 0.433(6) A 1
H H44B 0.4927 0.8879 0.4 0.126 Uiso calc U P R 0.433(6) A 1
O O1A 0.5342(5) 0.8831(9) 0.4397(5) 0.1048(16) Uani d . P D 0.567(6) A 2
C C41A 0.5790(8) 0.8546(12) 0.5016(6) 0.1048(16) Uani d . P D 0.567(6) A 2
H H41C 0.6117 0.9189 0.5173 0.126 Uiso calc U P R 0.567(6) A 2
H H41D 0.5478 0.8413 0.5296 0.126 Uiso calc U P R 0.567(6) A 2
C C42A 0.6201(8) 0.7510(13) 0.4968(6) 0.1048(16) Uani d . P D 0.567(6) A 2
H H42C 0.6719 0.7682 0.5072 0.126 Uiso calc U P R 0.567(6) A 2
H H42D 0.6106 0.6911 0.5245 0.126 Uiso calc U P R 0.567(6) A 2
C C43A 0.5974(7) 0.7120(13) 0.4344(6) 0.1048(16) Uani d . P D 0.567(6) A 2
H H43C 0.6389 0.7102 0.4159 0.126 Uiso calc U P R 0.567(6) A 2
H H43D 0.5775 0.6336 0.4331 0.126 Uiso calc U P R 0.567(6) A 2
C C44A 0.5453(7) 0.7876(12) 0.4025(6) 0.1048(16) Uani d . P D 0.567(6) A 2
H H44C 0.4997 0.7458 0.3881 0.126 Uiso calc U P R 0.567(6) A 2
H H44D 0.5604 0.817 0.3669 0.126 Uiso calc U P R 0.567(6) A 2
O O2 0.5644(4) 0.5376(6) 0.1835(3) 0.0987(14) Uani d . P D 0.714(8) B 1
C C45 0.5295(7) 0.5002(10) 0.2294(5) 0.0987(14) Uani d . P D 0.714(8) B 1
H H45A 0.4781 0.4869 0.2113 0.118 Uiso calc U P R 0.714(8) B 1
H H45B 0.5508 0.4271 0.247 0.118 Uiso calc U P R 0.714(8) B 1
C C46 0.5374(7) 0.5853(9) 0.2756(5) 0.0987(14) Uani d . P D 0.714(8) B 1
H H46A 0.5682 0.5566 0.3138 0.118 Uiso calc U P R 0.714(8) B 1
H H46B 0.4902 0.6062 0.2826 0.118 Uiso calc U P R 0.714(8) B 1
C C47 0.5708(7) 0.6858(9) 0.2534(5) 0.0987(14) Uani d . P D 0.714(8) B 1
H H47A 0.5342 0.7434 0.2352 0.118 Uiso calc U P R 0.714(8) B 1
H H47B 0.6065 0.7223 0.2865 0.118 Uiso calc U P R 0.714(8) B 1
C C48 0.6050(8) 0.6374(11) 0.2082(6) 0.0987(14) Uani d . P D 0.714(8) B 1
H H48A 0.605 0.6942 0.1761 0.118 Uiso calc U P R 0.714(8) B 1
H H48B 0.6551 0.6159 0.227 0.118 Uiso calc U P R 0.714(8) B 1
O O2A 0.5892(12) 0.615(2) 0.1988(8) 0.0987(14) Uani d . P D 0.286(8) B 2
C C45A 0.6108(15) 0.658(3) 0.2627(10) 0.0987(14) Uani d . P D 0.286(8) B 2
H H45C 0.66 0.6329 0.282 0.118 Uiso calc U P R 0.286(8) B 2
H H45D 0.6097 0.7431 0.263 0.118 Uiso calc U P R 0.286(8) B 2
C C46A 0.5619(15) 0.614(3) 0.2951(10) 0.0987(14) Uani d . P D 0.286(8) B 2
H H46C 0.5391 0.6774 0.3122 0.118 Uiso calc U P R 0.286(8) B 2
H H46D 0.5874 0.5641 0.3284 0.118 Uiso calc U P R 0.286(8) B 2
C C47A 0.5078(14) 0.548(3) 0.2522(12) 0.0987(14) Uani d . P D 0.286(8) B 2
H H47C 0.4985 0.474 0.2704 0.118 Uiso calc U P R 0.286(8) B 2
H H47D 0.4624 0.5911 0.2408 0.118 Uiso calc U P R 0.286(8) B 2
C C48A 0.5352(16) 0.528(2) 0.2010(12) 0.0987(14) Uani d . P D 0.286(8) B 2
H H48C 0.496 0.5317 0.1641 0.118 Uiso calc U P R 0.286(8) B 2
H H48D 0.5568 0.4503 0.2034 0.118 Uiso calc U P R 0.286(8) B 2

loop_
_atom_site_aniso_label
_atom_site_aniso_U_11
_atom_site_aniso_U_22
_atom_site_aniso_U_33
_atom_site_aniso_U_12
_atom_site_aniso_U_13
_atom_site_aniso_U_23
Zn1 0.0333(2) 0.0197(2) 0.01519(18) 0.00238(16) 0.01064(15) -0.00024(15)
Zn2 0.0298(2) 0.0190(2) 0.01153(17) -0.00142(16) 0.00465(14) -0.00049(14)
N1 0.0273(15) 0.0197(14) 0.0134(12) 0.0021(11) 0.0069(11) 0.0015(10)
N2 0.0304(16) 0.0197(14) 0.0136(12) -0.0036(12) 0.0072(11) -0.0014(11)
P1 0.0289(5) 0.0161(4) 0.0126(4) 0.0002(3) 0.0060(3) -0.0002(3)
P2 0.0291(5) 0.0180(4) 0.0165(4) 0.0026(3) 0.0058(3) 0.0015(3)
P3 0.0321(5) 0.0165(4) 0.0127(4) 0.0010(3) 0.0062(3) -0.0008(3)
P4 0.0347(5) 0.0214(4) 0.0178(4) -0.0052(4) 0.0079(4) 0.0001(3)
C1 0.040(2) 0.0250(18) 0.0221(17) 0.0082(16) 0.0140(15) -0.0003(14)
C2 0.057(3) 0.047(3) 0.0216(18) 0.010(2) 0.0165(18) -0.0031(17)
C3 0.037(2) 0.055(3) 0.032(2) 0.008(2) 0.0161(17) 0.0020(19)
C4 0.042(2) 0.0257(19) 0.0158(15) -0.0119(16) 0.0017(14) -0.0008(14)
C5 0.038(2) 0.049(3) 0.031(2) -0.0077(19) 0.0049(17) 0.0078(19)
C6 0.075(3) 0.025(2) 0.030(2) -0.018(2) 0.007(2) -0.0020(16)
C7 0.0288(18) 0.0219(17) 0.0182(16) 0.0005(14) 0.0031(13) 0.0059(13)
C8 0.034(2) 0.037(2) 0.0297(19) 0.0013(17) 0.0078(16) 0.0056(17)
C9 0.028(2) 0.055(3) 0.045(2) -0.0067(19) 0.0033(18) 0.009(2)
C10 0.045(3) 0.042(2) 0.032(2) -0.013(2) -0.0079(18) 0.0023(18)
C11 0.051(3) 0.035(2) 0.0226(18) -0.0012(18) 0.0019(17) -0.0019(16)
C12 0.034(2) 0.0272(19) 0.0223(17) 0.0003(15) 0.0068(15) -0.0001(14)
C13 0.0344(19) 0.0153(15) 0.0144(15) -0.0019(14) 0.0042(13) -0.0010(12)
C14 0.038(2) 0.0237(18) 0.0171(16) -0.0015(15) 0.0040(14) 0.0047(13)
C15 0.038(2) 0.034(2) 0.032(2) -0.0046(17) 0.0128(17) 0.0012(17)
C16 0.056(3) 0.031(2) 0.0233(18) -0.0117(18) 0.0130(17) 0.0031(16)
C17 0.056(3) 0.0225(18) 0.0190(17) -0.0028(17) 0.0048(16) 0.0055(14)
C18 0.038(2) 0.0276(19) 0.0197(17) 0.0046(16) 0.0037(15) 0.0035(14)
C19 0.038(2) 0.0257(19) 0.0196(16) -0.0047(15) 0.0006(15) 0.0000(14)
C20 0.057(3) 0.047(3) 0.0186(18) -0.004(2) -0.0025(17) -0.0042(17)
C21 0.035(2) 0.046(3) 0.036(2) 0.0008(19) 0.0007(17) 0.0066(19)
C22 0.050(2) 0.0245(19) 0.0179(16) 0.0099(16) 0.0143(15) -0.0005(14)
C23 0.041(2) 0.048(3) 0.045(2) 0.013(2) 0.0223(19) 0.012(2)
C24 0.068(3) 0.0179(18) 0.030(2) 0.0099(18) 0.0136(19) -0.0023(15)
C25 0.038(2) 0.0286(19) 0.0242(18) 0.0006(16) 0.0167(15) 0.0055(15)
C26 0.046(2) 0.029(2) 0.0256(18) -0.0004(17) 0.0195(16) 0.0032(15)
C27 0.076(3) 0.038(2) 0.031(2) 0.002(2) 0.031(2) 0.0000(18)
C28 0.084(4) 0.063(3) 0.055(3) 0.025(3) 0.047(3) 0.006(3)
C29 0.051(3) 0.095(5) 0.070(4) 0.026(3) 0.032(3) 0.011(3)
C30 0.043(3) 0.062(3) 0.041(2) 0.004(2) 0.017(2) 0.001(2)
C31 0.048(2) 0.0165(17) 0.0186(16) -0.0036(15) 0.0105(15) -0.0009(13)
C32 0.047(2) 0.0253(19) 0.0176(16) -0.0036(16) 0.0051(15) -0.0013(14)
C33 0.052(3) 0.036(2) 0.027(2) 0.0051(19) -0.0025(18) -0.0018(17)
C34 0.079(4) 0.031(2) 0.027(2) 0.011(2) 0.005(2) 0.0066(17)
C35 0.083(4) 0.034(2) 0.038(2) 0.007(2) 0.028(2) 0.0159(19)
C36 0.056(3) 0.034(2) 0.036(2) 0.0014(19) 0.023(2) 0.0088(18)
C37 0.052(3) 0.039(2) 0.030(2) 0.0015(19) 0.0224(18) 0.0008(17)
C38 0.085(4) 0.051(3) 0.042(3) 0.000(3) 0.040(3) -0.009(2)
C39 0.040(2) 0.034(2) 0.0179(16) -0.0010(17) -0.0002(15) 0.0019(15)
C40 0.061(3) 0.044(3) 0.0197(18) -0.013(2) -0.0008(18) -0.0032(17)
O1 0.083(3) 0.116(4) 0.094(3) -0.001(2) -0.021(3) 0.016(3)
C41 0.083(3) 0.116(4) 0.094(3) -0.001(2) -0.021(3) 0.016(3)
C42 0.083(3) 0.116(4) 0.094(3) -0.001(2) -0.021(3) 0.016(3)
C43 0.083(3) 0.116(4) 0.094(3) -0.001(2) -0.021(3) 0.016(3)
C44 0.083(3) 0.116(4) 0.094(3) -0.001(2) -0.021(3) 0.016(3)
O1A 0.083(3) 0.116(4) 0.094(3) -0.001(2) -0.021(3) 0.016(3)
C41A 0.083(3) 0.116(4) 0.094(3) -0.001(2) -0.021(3) 0.016(3)
C42A 0.083(3) 0.116(4) 0.094(3) -0.001(2) -0.021(3) 0.016(3)
C43A 0.083(3) 0.116(4) 0.094(3) -0.001(2) -0.021(3) 0.016(3)
C44A 0.083(3) 0.116(4) 0.094(3) -0.001(2) -0.021(3) 0.016(3)
O2 0.108(4) 0.083(3) 0.112(3) -0.033(2) 0.041(3) -0.021(2)
C45 0.108(4) 0.083(3) 0.112(3) -0.033(2) 0.041(3) -0.021(2)
C46 0.108(4) 0.083(3) 0.112(3) -0.033(2) 0.041(3) -0.021(2)
C47 0.108(4) 0.083(3) 0.112(3) -0.033(2) 0.041(3) -0.021(2)
C48 0.108(4) 0.083(3) 0.112(3) -0.033(2) 0.041(3) -0.021(2)
O2A 0.108(4) 0.083(3) 0.112(3) -0.033(2) 0.041(3) -0.021(2)
C45A 0.108(4) 0.083(3) 0.112(3) -0.033(2) 0.041(3) -0.021(2)
C46A 0.108(4) 0.083(3) 0.112(3) -0.033(2) 0.041(3) -0.021(2)
C47A 0.108(4) 0.083(3) 0.112(3) -0.033(2) 0.041(3) -0.021(2)
C48A 0.108(4) 0.083(3) 0.112(3) -0.033(2) 0.041(3) -0.021(2)

loop_
_atom_type_symbol
_atom_type_description
_atom_type_scat_dispersion_real
_atom_type_scat_dispersion_imag
_atom_type_scat_source
C C 0.0033 0.0016 'International Tables Vol C Tables 4.2.6.8 and 6.1.1.4'
H H 0.0000 0.0000 'International Tables Vol C Tables 4.2.6.8 and 6.1.1.4'
N N 0.0061 0.0033 'International Tables Vol C Tables 4.2.6.8 and 6.1.1.4'
O O 0.0106 0.0060 'International Tables Vol C Tables 4.2.6.8 and 6.1.1.4'
P P 0.1023 0.0942 'International Tables Vol C Tables 4.2.6.8 and 6.1.1.4'
Zn Zn 0.2839 1.4301 'International Tables Vol C Tables 4.2.6.8 and 6.1.1.4'

loop_
_geom_angle_atom_site_label_1
_geom_angle_atom_site_label_2
_geom_angle_atom_site_label_3
_geom_angle
N1 Zn1 C37 127.39(15)
N1 Zn1 P3 110.05(8)
C37 Zn1 P3 122.24(13)
N2 Zn2 C39 129.02(14)
N2 Zn2 P1 110.82(8)
C39 Zn2 P1 119.92(12)
P1 N1 P2 121.00(16)
P1 N1 Zn1 113.61(14)
P2 N1 Zn1 125.16(15)
P3 N2 P4 120.60(16)
P3 N2 Zn2 114.76(15)
P4 N2 Zn2 124.54(14)
N1 P1 C1 109.65(15)
N1 P1 C4 109.47(15)
C1 P1 C4 104.74(17)
N1 P1 Zn2 118.62(10)
C1 P1 Zn2 109.18(12)
C4 P1 Zn2 104.21(12)
N1 P2 C13 107.23(15)
N1 P2 C7 102.49(15)
C13 P2 C7 97.19(15)
N2 P3 C19 109.02(16)
N2 P3 C22 109.01(15)
C19 P3 C22 104.45(18)
N2 P3 Zn1 118.16(10)
C19 P3 Zn1 110.35(12)
C22 P3 Zn1 104.92(13)
N2 P4 C31 105.86(16)
N2 P4 C25 101.99(15)
C31 P4 C25 98.61(16)
C3 C1 C2 110.4(3)
C3 C1 P1 109.7(3)
C2 C1 P1 110.9(3)
C5 C4 C6 111.9(3)
C5 C4 P1 108.7(3)
C6 C4 P1 114.1(3)
C8 C7 C12 118.0(3)
C8 C7 P2 118.6(3)
C12 C7 P2 123.4(3)
C7 C8 C9 121.3(4)
C10 C9 C8 119.9(4)
C11 C10 C9 119.8(4)
C10 C11 C12 120.1(4)
C11 C12 C7 120.9(4)
C14 C13 C18 118.3(3)
C14 C13 P2 125.5(2)
C18 C13 P2 115.9(3)
C13 C14 C15 120.7(3)
C16 C15 C14 120.6(4)
C17 C16 C15 119.4(4)
C16 C17 C18 120.5(3)
C17 C18 C13 120.5(4)
C21 C19 C20 111.2(3)
C21 C19 P3 109.4(3)
C20 C19 P3 111.6(3)
C23 C22 C24 111.6(3)
C23 C22 P3 108.9(3)
C24 C22 P3 114.5(3)
C30 C25 C26 118.5(4)
C30 C25 P4 118.1(3)
C26 C25 P4 123.4(3)
C27 C26 C25 119.9(4)
C28 C27 C26 120.8(4)
C29 C28 C27 119.8(4)
C28 C29 C30 120.1(5)
C25 C30 C29 120.9(5)
C32 C31 C36 118.0(4)
C32 C31 P4 123.7(3)
C36 C31 P4 117.9(3)
C31 C32 C33 121.2(4)
C34 C33 C32 120.4(4)
C35 C34 C33 119.3(4)
C34 C35 C36 120.5(4)
C35 C36 C31 120.6(4)
C38 C37 Zn1 117.8(3)
C40 C39 Zn2 117.7(3)
C41 O1 C44 105.2(11)
O1 C41 C42 104.7(11)
C41 C42 C43 106.6(13)
C44 C43 C42 98.4(12)
C43 C44 O1 109.2(12)
C44A O1A C41A 104.5(9)
C42A C41A O1A 107.9(10)
C43A C42A C41A 106.9(10)
C44A C43A C42A 108.7(12)
C43A C44A O1A 111.5(10)
C48 O2 C45 105.2(8)
C46 C45 O2 110.1(8)
C45 C46 C47 105.8(8)
C48 C47 C46 104.1(9)
O2 C48 C47 107.1(9)
C48A O2A C45A 103.5(14)
C46A C45A O2A 108.5(13)
C45A C46A C47A 107.2(14)
C48A C47A C46A 107.1(15)
C47A C48A O2A 108.9(15)

loop_
_geom_bond_atom_site_label_1
_geom_bond_atom_site_label_2
_geom_bond_distance
Zn1 N1 1.981(3)
Zn1 C37 1.991(4)
Zn1 P3 2.4438(9)
Zn2 N2 1.976(3)
Zn2 C39 1.993(3)
Zn2 P1 2.4344(9)
N1 P1 1.674(3)
N1 P2 1.700(3)
N2 P3 1.669(3)
N2 P4 1.707(3)
P1 C1 1.841(4)
P1 C4 1.842(4)
P2 C13 1.848(3)
P2 C7 1.849(3)
P3 C19 1.838(4)
P3 C22 1.844(4)
P4 C31 1.841(4)
P4 C25 1.846(4)
C1 C3 1.525(6)
C1 C2 1.540(5)
C4 C5 1.522(6)
C4 C6 1.537(5)
C7 C8 1.379(5)
C7 C12 1.395(5)
C8 C9 1.385(6)
C9 C10 1.382(6)
C10 C11 1.371(6)
C11 C12 1.385(5)
C13 C14 1.376(5)
C13 C18 1.405(5)
C14 C15 1.391(5)
C15 C16 1.380(6)
C16 C17 1.371(6)
C17 C18 1.386(5)
C19 C21 1.529(6)
C19 C20 1.529(5)
C22 C23 1.525(6)
C22 C24 1.529(5)
C25 C30 1.390(6)
C25 C26 1.392(5)
C26 C27 1.389(6)
C27 C28 1.378(7)
C28 C29 1.365(8)
C29 C30 1.391(7)
C31 C32 1.372(5)
C31 C36 1.400(5)
C32 C33 1.390(5)
C33 C34 1.377(6)
C34 C35 1.373(7)
C35 C36 1.387(6)
C37 C38 1.515(6)
C39 C40 1.531(5)
O1 C41 1.456(14)
O1 C44 1.482(15)
C41 C42 1.460(15)
C42 C43 1.512(15)
C43 C44 1.419(17)
O1A C44A 1.449(14)
O1A C41A 1.509(12)
C41A C42A 1.464(13)
C42A C43A 1.462(13)
C43A C44A 1.403(14)
O2 C48 1.441(10)
O2 C45 1.445(11)
C45 C46 1.432(12)
C46 C47 1.485(12)
C47 C48 1.468(13)
O2A C48A 1.462(16)
O2A C45A 1.510(16)
C45A C46A 1.427(16)
C46A C47A 1.469(16)
C47A C48A 1.415(18)

loop_
_geom_torsion_atom_site_label_1
_geom_torsion_atom_site_label_2
_geom_torsion_atom_site_label_3
_geom_torsion_atom_site_label_4
_geom_torsion
P2 N1 P1 C1 -29.0(2)
Zn1 N1 P1 C1 145.71(17)
P2 N1 P1 C4 85.3(2)
Zn1 N1 P1 C4 -99.91(19)
P2 N1 P1 Zn2 -155.34(13)
Zn1 N1 P1 Zn2 19.40(19)
P1 N1 P2 C13 -121.16(19)
Zn1 N1 P2 C13 64.7(2)
P1 N1 P2 C7 137.13(19)
Zn1 N1 P2 C7 -37.0(2)
P4 N2 P3 C19 -33.7(2)
Zn2 N2 P3 C19 142.79(17)
P4 N2 P3 C22 79.7(2)
Zn2 N2 P3 C22 -103.76(19)
P4 N2 P3 Zn1 -160.74(13)
Zn2 N2 P3 Zn1 15.8(2)
P3 N2 P4 C31 -122.9(2)
Zn2 N2 P4 C31 60.9(2)
P3 N2 P4 C25 134.4(2)
Zn2 N2 P4 C25 -41.8(2)
N1 P1 C1 C3 -64.3(3)
C4 P1 C1 C3 178.3(3)
Zn2 P1 C1 C3 67.2(3)
N1 P1 C1 C2 173.4(3)
C4 P1 C1 C2 56.1(3)
Zn2 P1 C1 C2 -55.1(3)
N1 P1 C4 C5 65.5(3)
C1 P1 C4 C5 -177.0(2)
Zn2 P1 C4 C5 -62.3(2)
N1 P1 C4 C6 -60.1(3)
C1 P1 C4 C6 57.4(3)
Zn2 P1 C4 C6 172.0(3)
N1 P2 C7 C8 -115.1(3)
C13 P2 C7 C8 135.4(3)
N1 P2 C7 C12 65.4(3)
C13 P2 C7 C12 -44.1(3)
C12 C7 C8 C9 -1.2(6)
P2 C7 C8 C9 179.3(3)
C7 C8 C9 C10 -0.5(6)
C8 C9 C10 C11 1.2(7)
C9 C10 C11 C12 -0.3(6)
C10 C11 C12 C7 -1.4(6)
C8 C7 C12 C11 2.1(5)
P2 C7 C12 C11 -178.4(3)
N1 P2 C13 C14 15.0(3)
C7 P2 C13 C14 120.5(3)
N1 P2 C13 C18 -171.8(2)
C7 P2 C13 C18 -66.3(3)
C18 C13 C14 C15 0.7(5)
P2 C13 C14 C15 173.8(3)
C13 C14 C15 C16 -0.7(6)
C14 C15 C16 C17 0.6(6)
C15 C16 C17 C18 -0.5(6)
C16 C17 C18 C13 0.6(6)
C14 C13 C18 C17 -0.7(5)
P2 C13 C18 C17 -174.4(3)
N2 P3 C19 C21 -65.3(3)
C22 P3 C19 C21 178.3(3)
Zn1 P3 C19 C21 66.1(3)
N2 P3 C19 C20 171.2(3)
C22 P3 C19 C20 54.8(3)
Zn1 P3 C19 C20 -57.5(3)
N2 P3 C22 C23 66.2(3)
C19 P3 C22 C23 -177.4(3)
Zn1 P3 C22 C23 -61.3(3)
N2 P3 C22 C24 -59.6(3)
C19 P3 C22 C24 56.8(3)
Zn1 P3 C22 C24 172.9(2)
N2 P4 C25 C30 -115.9(3)
C31 P4 C25 C30 135.8(3)
N2 P4 C25 C26 63.3(3)
C31 P4 C25 C26 -45.1(3)
C30 C25 C26 C27 1.2(6)
P4 C25 C26 C27 -177.9(3)
C25 C26 C27 C28 -1.5(6)
C26 C27 C28 C29 1.2(7)
C27 C28 C29 C30 -0.7(9)
C26 C25 C30 C29 -0.8(7)
P4 C25 C30 C29 178.4(4)
C28 C29 C30 C25 0.5(8)
N2 P4 C31 C32 22.4(3)
C25 P4 C31 C32 127.6(3)
N2 P4 C31 C36 -163.9(3)
C25 P4 C31 C36 -58.8(3)
C36 C31 C32 C33 -1.2(5)
P4 C31 C32 C33 172.4(3)
C31 C32 C33 C34 2.0(6)
C32 C33 C34 C35 -1.4(6)
C33 C34 C35 C36 0.1(7)
C34 C35 C36 C31 0.7(7)
C32 C31 C36 C35 -0.1(6)
P4 C31 C36 C35 -174.1(3)
C44 O1 C41 C42 -6.(2)
O1 C41 C42 C43 28.(2)
C41 C42 C43 C44 -39.(2)
C42 C43 C44 O1 36.(2)
C41 O1 C44 C43 -21.(2)
C44A O1A C41A C42A 6.1(17)
O1A C41A C42A C43A -4.0(18)
C41A C42A C43A C44A 0.2(19)
C42A C43A C44A O1A 3.9(19)
C41A O1A C44A C43A -6.2(17)
C48 O2 C45 C46 10.4(15)
O2 C45 C46 C47 7.2(15)
C45 C46 C47 C48 -21.5(15)
C45 O2 C48 C47 -24.2(15)
C46 C47 C48 O2 28.5(16)
C48A O2A C45A C46A -10.(3)
O2A C45A C46A C47A -3.(4)
C45A C46A C47A C48A 15.(4)
C46A C47A C48A O2A -23.(4)
C45A O2A C48A C47A 20.(3)
